data_7027352
loop_
_publ_author_name
'Bhandari, Sonali'
'Mahon, Mary F.'
'Molloy, Kieran C.'

_publ_section_title
;
 Synthesis and supramolecular architectures of
 tetrakis(triorganostannyltetrazoles), including the crystal structure of
 hydrated 1,2,4,5-tetrakis(triethylstannyltetrazolyl)benzene
;
_journal_issue 12
_journal_name_full 'Journal of the Chemical Society, Dalton Transactions'
_journal_page_first 1951
_journal_paper_doi 10.1039/a901737b
_journal_year 1999
_chemical_formula_sum 'C34 H66 N16 O2 Sn4'
_chemical_formula_weight 1205.79
_chemical_name_systematic
; 

 ? 

;
_space_group_IT_number 15
_symmetry_space_group_name_Hall '-C 2yc'
_symmetry_space_group_name_H-M 'C 1 2/c 1'
_atom_sites_solution_hydrogens geom
_atom_sites_solution_primary direct
_atom_sites_solution_secondary difmap
_audit_creation_method SHELXL
_cell_angle_alpha 90.00
_cell_angle_beta 105.280(10)
_cell_angle_gamma 90.00
_cell_formula_units_Z 8
_cell_length_a 30.070(3)
_cell_length_b 14.241(2)
_cell_length_c 25.259(2)
_cell_measurement_temperature 293(2)
_cell_volume 10434(2)
_computing_structure_refinement 'SHELXL-93 (Sheldrick, 1993)'
_computing_structure_solution 'SHELXS-86 (Sheldrick, 1990)'
_diffrn_ambient_temperature 293(2)
_diffrn_radiation_monochromator graphite
_diffrn_radiation_source 'fine-focus sealed tube'
_diffrn_radiation_wavelength 0.71069
_diffrn_reflns_av_R_equivalents 0.0431
_diffrn_reflns_av_sigmaI/netI 0.0812
_diffrn_reflns_limit_h_max 34
_diffrn_reflns_limit_h_min -33
_diffrn_reflns_limit_k_max 16
_diffrn_reflns_limit_k_min 0
_diffrn_reflns_limit_l_max 0
_diffrn_reflns_limit_l_min -28
_diffrn_reflns_number 8368
_diffrn_reflns_theta_max 23.92
_diffrn_reflns_theta_min 2.17
_exptl_absorpt_coefficient_mu 1.936
_exptl_crystal_density_diffrn 1.535
_exptl_crystal_F_000 4784
_refine_diff_density_max 0.932
_refine_diff_density_min -1.086
_refine_diff_density_rms 0.143
_refine_ls_extinction_coef 0.00009(2)
_refine_ls_extinction_expression Fc^*^=kFc[1+0.001xFc^2^\l^3^/sin(2\q)]^-1/4^
_refine_ls_extinction_method SHELXL
_refine_ls_goodness_of_fit_all 1.043
_refine_ls_goodness_of_fit_obs 1.000
_refine_ls_matrix_type full
_refine_ls_number_parameters 407
_refine_ls_number_reflns 8116
_refine_ls_number_restraints 2
_refine_ls_restrained_S_all 1.130
_refine_ls_restrained_S_obs 1.000
_refine_ls_R_factor_all 0.1642
_refine_ls_R_factor_obs 0.0629
_refine_ls_shift/esd_max 0.434
_refine_ls_shift/esd_mean 0.008
_refine_ls_structure_factor_coef Fsqd
_refine_ls_weighting_details 'w=1/[\s^2^(Fo^2^)+(0.0801P)^2^+247.5413P] where P=(Fo^2^+2Fc^2^)/3'
_refine_ls_weighting_scheme calc
_refine_ls_wR_factor_all 0.2295
_refine_ls_wR_factor_obs 0.1451
_reflns_number_observed 4251
_reflns_number_total 8152
_reflns_observed_criterion >2sigma(I)
_cod_data_source_file 901737bsup1.cif
_cod_data_source_block 95kcm8
_cod_depositor_comments
;
The following automatic conversions were performed:

'_refine_ls_weighting_scheme' value 'calc
w=1/[\s^2^(Fo^2^)+(0.0801P)^2^+247.5413P] where P=(Fo^2^+2Fc^2^)/3'
was changed to 'calc'. New tag '_refine_ls_weighting_details' was
created. The value of the new tag was set to
'w=1/[\s^2^(Fo^2^)+(0.0801P)^2^+247.5413P] where P=(Fo^2^+2Fc^2^)/3'.

Automatic conversion script
Id: cif_fix_values 3143 2015-03-26 13:38:13Z robertas 
;
_cod_original_cell_volume 10434.2(20)
_cod_database_code 7027352

loop_
_symmetry_equiv_pos_as_xyz
'x, y, z'
'-x, y, -z+1/2'
'x+1/2, y+1/2, z'
'-x+1/2, y+1/2, -z+1/2'
'-x, -y, -z'
'x, -y, z-1/2'
'-x+1/2, -y+1/2, -z'
'x+1/2, -y+1/2, z-1/2'

loop_
_atom_site_aniso_label
_atom_site_aniso_U_11
_atom_site_aniso_U_22
_atom_site_aniso_U_33
_atom_site_aniso_U_23
_atom_site_aniso_U_13
_atom_site_aniso_U_12
Sn1 0.0916(12) 0.0293(7) 0.0787(11) -0.0005(8) -0.0151(9) 0.0047(8)
Sn2 0.0434(5) 0.0772(8) 0.0573(6) 0.0037(6) 0.0154(4) -0.0004(5)
Sn3 0.0995(12) 0.0892(12) 0.0309(7) 0.0100(8) -0.0013(7) -0.0392(10)
Sn4 0.0608(7) 0.0694(7) 0.0422(6) -0.0028(5) -0.0006(4) -0.0188(6)
Sn5 0.0537(6) 0.0756(8) 0.0781(8) 0.0134(7) 0.0017(5) 0.0065(6)
N1 0.080(9) 0.030(6) 0.090(10) -0.006(7) -0.007(8) 0.012(6)
N2 0.086(10) 0.039(8) 0.109(12) -0.008(7) -0.031(9) 0.011(7)
N3 0.061(8) 0.027(6) 0.089(9) 0.008(6) -0.009(7) 0.016(5)
N4 0.071(8) 0.035(7) 0.081(9) 0.002(6) -0.008(7) 0.000(6)
N5 0.034(6) 0.053(7) 0.060(7) -0.020(6) 0.005(5) 0.001(5)
N6 0.041(7) 0.064(8) 0.049(7) -0.017(6) 0.002(5) -0.002(6)
N7 0.059(8) 0.070(8) 0.060(8) -0.031(7) 0.013(6) -0.019(7)
N8 0.035(6) 0.067(8) 0.050(7) -0.025(6) 0.014(5) -0.007(6)
N9 0.043(7) 0.083(10) 0.085(9) 0.014(8) 0.026(7) 0.013(7)
N10 0.066(9) 0.098(11) 0.083(10) 0.036(8) 0.043(8) 0.009(8)
N11 0.046(7) 0.080(9) 0.065(8) 0.030(7) 0.021(6) 0.010(7)
N12 0.050(7) 0.068(8) 0.052(7) 0.016(6) 0.023(6) 0.003(6)
N13 0.098(10) 0.089(10) 0.035(7) 0.010(7) 0.001(7) -0.040(9)
N14 0.097(10) 0.100(11) 0.042(7) 0.009(8) -0.004(7) -0.053(9)
N15 0.090(10) 0.081(9) 0.030(7) 0.009(6) -0.004(6) -0.038(8)
N16 0.070(8) 0.078(9) 0.036(6) 0.009(6) -0.003(6) -0.022(7)
O1 0.052(7) 0.098(10) 0.187(15) -0.008(10) -0.032(8) 0.022(7)
O2 0.118(12) 0.125(13) 0.220(20) -0.023(13) 0.068(13) 0.006(10)
C1 0.037(7) 0.021(6) 0.044(7) 0.002(6) -0.001(6) -0.006(5)
C2 0.039(7) 0.035(7) 0.032(7) -0.008(6) 0.005(5) -0.007(6)
C3 0.021(6) 0.032(7) 0.047(7) -0.012(6) 0.006(5) -0.005(5)
C4 0.049(8) 0.033(7) 0.043(8) -0.002(6) -0.002(6) 0.003(6)
C5 0.041(7) 0.036(7) 0.027(6) -0.002(5) 0.007(5) 0.000(6)
C6 0.022(7) 0.065(9) 0.052(8) 0.003(7) 0.012(6) 0.010(6)
C7 0.038(10) 0.066(13) 0.035(10) 0.000 0.014(8) 0.000
C8 0.029(6) 0.050(8) 0.033(7) 0.007(6) 0.006(5) -0.001(6)
C9 0.048(8) 0.051(8) 0.028(7) 0.004(6) -0.004(6) 0.010(6)
C10 0.064(13) 0.062(13) 0.026(10) 0.000 -0.008(9) 0.000
C11 0.054(8) 0.064(9) 0.027(7) 0.004(7) 0.003(6) -0.006(7)

loop_
_atom_site_label
_atom_site_type_symbol
_atom_site_fract_x
_atom_site_fract_y
_atom_site_fract_z
_atom_site_U_iso_or_equiv
_atom_site_thermal_displace_type
_atom_site_occupancy
_atom_site_calc_flag
_atom_site_refinement_flags
Sn1 Sn 0.2500 0.2500 1.0000 0.0736(6) Uani 1 d S
Sn2 Sn 0.33157(3) 0.61510(8) 0.86939(4) 0.0589(3) Uani 1 d .
Sn3 Sn 0.0000 0.5000 0.5000 0.0767(6) Uani 1 d S
Sn4 Sn 0.12292(3) 0.51376(8) 0.75434(4) 0.0601(3) Uani 1 d D
Sn5 Sn 0.54296(4) 0.50444(9) 0.87765(5) 0.0721(4) Uani 1 d .
N1 N 0.2745(5) 0.4082(8) 1.0053(6) 0.072(4) Uani 1 d .
N2 N 0.3145(5) 0.4326(9) 1.0358(6) 0.089(5) Uani 1 d .
N3 N 0.3164(4) 0.5264(7) 1.0385(5) 0.064(4) Uani 1 d .
N4 N 0.2483(4) 0.4839(8) 0.9880(5) 0.068(4) Uani 1 d .
N5 N 0.1801(3) 0.6238(8) 0.8736(5) 0.050(3) Uani 1 d .
N6 N 0.1838(4) 0.5726(8) 0.8297(4) 0.053(3) Uani 1 d .
N7 N 0.2272(4) 0.5569(9) 0.8317(5) 0.063(3) Uani 1 d .
N8 N 0.2530(3) 0.5992(8) 0.8774(4) 0.050(3) Uani 1 d .
N9 N 0.4062(4) 0.6320(10) 0.8554(6) 0.068(4) Uani 1 d .
N10 N 0.4401(5) 0.5722(11) 0.8692(6) 0.078(4) Uani 1 d .
N11 N 0.4749(4) 0.6017(9) 0.8480(5) 0.063(3) Uani 1 d .
N12 N 0.4171(4) 0.7016(9) 0.8259(5) 0.055(3) Uani 1 d .
N13 N 0.0299(5) 0.4500(10) 0.5933(5) 0.077(4) Uani 1 d .
N14 N 0.0618(5) 0.4953(10) 0.6297(5) 0.084(5) Uani 1 d .
N15 N 0.0630(5) 0.4568(9) 0.6789(4) 0.070(4) Uani 1 d .
N16 N 0.0099(4) 0.3834(9) 0.6161(4) 0.064(3) Uani 1 d .
O1 O 0.6032(4) 0.4037(9) 0.9057(7) 0.125(6) Uani 1 d .
O2 O 0.6070(6) 0.2128(12) 0.9062(8) 0.150(7) Uani 1 d .
C1 C 0.2619(4) 0.6555(7) 1.0033(5) 0.037(3) Uani 1 d .
C2 C 0.2755(4) 0.7126(8) 1.0491(5) 0.036(3) Uani 1 d .
C3 C 0.2367(4) 0.6938(8) 0.9531(5) 0.034(3) Uani 1 d .
C4 C 0.2755(4) 0.5559(9) 1.0092(5) 0.044(3) Uani 1 d .
C5 C 0.2238(4) 0.6377(8) 0.9019(4) 0.035(3) Uani 1 d .
C6 C 0.4589(4) 0.6832(10) 0.8222(5) 0.046(3) Uani 1 d .
C7 C 0.5000 0.6862(14) 0.7500 0.046(5) Uani 1 d S
C8 C 0.4824(4) 0.7362(9) 0.7873(5) 0.038(3) Uani 1 d .
C9 C 0.4834(4) 0.8346(9) 0.7883(5) 0.045(3) Uani 1 d .
C10 C 0.5000 0.8840(14) 0.7500 0.055(5) Uani 1 d S
C11 C 0.0313(5) 0.3890(10) 0.6691(5) 0.050(3) Uani 1 d .
C101 C 0.2888(16) 0.2215(33) 1.0812(20) 0.117(15) Uiso 0.50 d P
C102 C 0.2652(22) 0.2652(44) 1.1235(27) 0.165(22) Uiso 0.50 d P
C103 C 0.2727(22) 0.2250(44) 0.9283(26) 0.165(22) Uiso 0.50 d P
C105 C 0.1748(20) 0.2955(44) 0.9795(26) 0.160(21) Uiso 0.50 d P
C106 C 0.1638(29) 0.2858(59) 1.0388(35) 0.228(33) Uiso 0.50 d P
C201 C 0.3546(8) 0.7044(15) 0.9400(9) 0.109(7) Uiso 1 d .
H20A H 0.3375(8) 0.6895(15) 0.9666(9) 0.131 Uiso 1 calc R
H20B H 0.3870(8) 0.6928(15) 0.9570(9) 0.131 Uiso 1 calc R
C202 C 0.3482(13) 0.8009(28) 0.9254(15) 0.230(17) Uiso 1 d .
H20C H 0.3242(82) 0.8265(67) 0.9396(121) 0.345 Uiso 1 calc R
H20D H 0.3397(117) 0.8067(33) 0.8861(15) 0.345 Uiso 1 calc R
H20E H 0.3763(36) 0.8345(52) 0.9404(120) 0.345 Uiso 1 calc R
C203 C 0.3421(8) 0.4674(16) 0.8846(10) 0.120(8) Uiso 1 d .
H20F H 0.3737(8) 0.4552(16) 0.9047(10) 0.144 Uiso 1 calc R
H20G H 0.3219(8) 0.4443(16) 0.9060(10) 0.144 Uiso 1 calc R
C204 C 0.3318(14) 0.4220(33) 0.8323(18) 0.267(21) Uiso 1 d .
H20H H 0.3289(150) 0.4683(41) 0.8040(22) 0.400 Uiso 1 calc R
H20I H 0.3034(80) 0.3880(257) 0.8267(80) 0.400 Uiso 1 calc R
H20J H 0.3562(75) 0.3792(230) 0.8312(67) 0.400 Uiso 1 calc R
C205 C 0.3052(8) 0.6719(16) 0.7887(9) 0.113(7) Uiso 1 d .
H20K H 0.3307(8) 0.6919(16) 0.7745(9) 0.135 Uiso 1 calc R
H20L H 0.2883(8) 0.6236(16) 0.7645(9) 0.135 Uiso 1 calc R
C206 C 0.2727(12) 0.7575(25) 0.7893(15) 0.221(16) Uiso 1 d .
H20M H 0.2801(79) 0.8076(92) 0.7676(115) 0.331 Uiso 1 calc R
H20N H 0.2768(87) 0.7786(153) 0.8263(21) 0.331 Uiso 1 calc R
H20O H 0.2412(14) 0.7388(69) 0.7742(131) 0.331 Uiso 1 calc R
C301 C 0.0120(20) 0.6519(44) 0.5249(24) 0.162(21) Uiso 0.50 d P
C303 C -0.0768(23) 0.4402(52) 0.4967(28) 0.183(25) Uiso 0.50 d P
C305 C 0.0711(26) 0.4675(56) 0.4786(31) 0.203(29) Uiso 0.50 d P
C401 C 0.0805(10) 0.6264(21) 0.7609(13) 0.169(11) Uiso 1 d .
H40A H 0.0508(10) 0.6201(21) 0.7343(13) 0.203 Uiso 1 calc R
H40B H 0.0756(10) 0.6282(21) 0.7973(13) 0.203 Uiso 1 calc R
C402 C 0.1052(18) 0.7190(38) 0.7497(21) 0.330(28) Uiso 1 d .
H40C H 0.1296(137) 0.7343(237) 0.7815(93) 0.495 Uiso 1 calc R
H40D H 0.0833(51) 0.7695(104) 0.7419(246) 0.495 Uiso 1 calc R
H40E H 0.1177(182) 0.7096(143) 0.7188(157) 0.495 Uiso 1 calc R
C403 C 0.1290(10) 0.3836(19) 0.7974(11) 0.145(9) Uiso 1 d .
H40F H 0.1111(10) 0.3353(19) 0.7742(11) 0.173 Uiso 1 calc R
H40G H 0.1609(10) 0.3636(19) 0.8087(11) 0.173 Uiso 1 calc R
C404 C 0.1115(12) 0.3998(27) 0.8454(15) 0.221(16) Uiso 1 d .
H40H H 0.1369(13) 0.4045(245) 0.8775(25) 0.332 Uiso 1 calc R
H40I H 0.0920(97) 0.3485(122) 0.8495(84) 0.332 Uiso 1 calc R
H40J H 0.0941(102) 0.4571(130) 0.8405(65) 0.332 Uiso 1 calc R
C405 C 0.1743(12) 0.4958(23) 0.7047(14) 0.196(14) Uiso 1 d D
H40K H 0.2045(12) 0.4778(23) 0.7273(14) 0.235 Uiso 1 calc R
H40L H 0.1640(12) 0.4505(23) 0.6753(14) 0.235 Uiso 1 calc R
C406 C 0.1743(14) 0.5929(28) 0.6834(16) 0.290(23) Uiso 1 d D
H40M H 0.1667(171) 0.5915(42) 0.6440(18) 0.435 Uiso 1 calc R
H40N H 0.2043(50) 0.6202(127) 0.6973(166) 0.435 Uiso 1 calc R
H40O H 0.1518(123) 0.6298(98) 0.6950(174) 0.435 Uiso 1 calc R
C501 C 0.5433(11) 0.5261(22) 0.9599(12) 0.162(11) Uiso 1 d .
H50A H 0.5131(11) 0.5112(22) 0.9645(12) 0.195 Uiso 1 calc R
H50B H 0.5654(11) 0.4836(22) 0.9829(12) 0.195 Uiso 1 calc R
C502 C 0.5548(15) 0.6194(31) 0.9776(18) 0.262(20) Uiso 1 d .
H50C H 0.5753(120) 0.6187(33) 1.0139(72) 0.393 Uiso 1 calc R
H50D H 0.5272(22) 0.6530(93) 0.9781(173) 0.393 Uiso 1 calc R
H50E H 0.5696(136) 0.6498(101) 0.9529(101) 0.393 Uiso 1 calc R
C503 C 0.5883(7) 0.5955(15) 0.8494(9) 0.106(6) Uiso 1 d .
H50F H 0.5725(7) 0.6533(15) 0.8354(9) 0.127 Uiso 1 calc R
H50G H 0.6148(7) 0.6111(15) 0.8795(9) 0.127 Uiso 1 calc R
C504 C 0.6041(12) 0.5446(26) 0.8038(14) 0.215(15) Uiso 1 d .
H50H H 0.6206(98) 0.4887(122) 0.8184(35) 0.322 Uiso 1 calc R
H50I H 0.6238(90) 0.5852(86) 0.7898(92) 0.322 Uiso 1 calc R
H50J H 0.5776(14) 0.5282(204) 0.7746(62) 0.322 Uiso 1 calc R
C505 C 0.5042(10) 0.3968(21) 0.8265(12) 0.169(11) Uiso 1 d .
H50K H 0.4784(10) 0.4230(21) 0.7989(12) 0.203 Uiso 1 calc R
H50L H 0.5234(10) 0.3609(21) 0.8086(12) 0.203 Uiso 1 calc R
C506 C 0.4883(15) 0.3392(31) 0.8657(17) 0.263(20) Uiso 1 d .
H50M H 0.4857(148) 0.2750(61) 0.8536(96) 0.394 Uiso 1 calc R
H50N H 0.4588(73) 0.3614(199) 0.8682(138) 0.394 Uiso 1 calc R
H50O H 0.5101(80) 0.3433(251) 0.9011(45) 0.394 Uiso 1 calc R

loop_
_atom_type_symbol
_atom_type_description
_atom_type_scat_dispersion_real
_atom_type_scat_dispersion_imag
_atom_type_scat_source
C C 0.0033 0.0016 'International Tables Vol C Tables 4.2.6.8 and 6.1.1.4'
H H 0.0000 0.0000 'International Tables Vol C Tables 4.2.6.8 and 6.1.1.4'
N N 0.0061 0.0033 'International Tables Vol C Tables 4.2.6.8 and 6.1.1.4'
Sn Sn -0.6537 1.4246 'International Tables Vol C Tables 4.2.6.8 and 6.1.1.4'
O O 0.0106 0.0060 'International Tables Vol C Tables 4.2.6.8 and 6.1.1.4'

loop_
_geom_angle_atom_site_label_1
_geom_angle_atom_site_label_2
_geom_angle_atom_site_label_3
_geom_angle
_geom_angle_site_symmetry_1
_geom_angle_site_symmetry_3
C101 Sn1 C101 180.000(12) . 7_557
C101 Sn1 C103 54.9(21) . 7_557
C101 Sn1 C103 125.1(21) 7_557 7_557
C101 Sn1 C103 125.1(21) . .
C101 Sn1 C103 54.9(21) 7_557 .
C103 Sn1 C103 180.00(2) 7_557 .
C101 Sn1 C105 122.4(20) . .
C101 Sn1 C105 57.6(20) 7_557 .
C103 Sn1 C105 67.9(23) 7_557 .
C103 Sn1 C105 112.1(23) . .
C101 Sn1 C105 57.6(20) . 7_557
C101 Sn1 C105 122.4(20) 7_557 7_557
C103 Sn1 C105 112.1(23) 7_557 7_557
C103 Sn1 C105 67.9(23) . 7_557
C105 Sn1 C105 180.00(2) . 7_557
C101 Sn1 N1 92.5(13) . .
C101 Sn1 N1 87.5(13) 7_557 .
C103 Sn1 N1 87.6(18) 7_557 .
C103 Sn1 N1 92.4(17) . .
C105 Sn1 N1 91.0(16) . .
C105 Sn1 N1 89.0(16) 7_557 .
C101 Sn1 N1 87.5(13) . 7_557
C101 Sn1 N1 92.5(13) 7_557 7_557
C103 Sn1 N1 92.4(18) 7_557 7_557
C103 Sn1 N1 87.6(18) . 7_557
C105 Sn1 N1 89.0(16) . 7_557
C105 Sn1 N1 91.0(16) 7_557 7_557
N1 Sn1 N1 180.000(2) . 7_557
C205 Sn2 C203 122.7(9) . .
C205 Sn2 C201 121.5(9) . .
C203 Sn2 C201 115.6(9) . .
C205 Sn2 N9 87.0(7) . .
C203 Sn2 N9 91.5(7) . .
C201 Sn2 N9 87.3(7) . .
C205 Sn2 N8 89.5(7) . .
C203 Sn2 N8 89.7(7) . .
C201 Sn2 N8 95.3(6) . .
N9 Sn2 N8 176.3(4) . .
C301 Sn3 C301 180.000(4) . 5_566
C301 Sn3 C305 80.7(24) . 5_566
C301 Sn3 C305 99.3(24) 5_566 5_566
C301 Sn3 C305 99.3(24) . .
C301 Sn3 C305 80.7(24) 5_566 .
C305 Sn3 C305 180.000(12) 5_566 .
C301 Sn3 N13 91.2(15) . .
C301 Sn3 N13 88.8(15) 5_566 .
C305 Sn3 N13 87.8(19) 5_566 .
C305 Sn3 N13 92.2(19) . .
C301 Sn3 N13 88.8(15) . 5_566
C301 Sn3 N13 91.2(15) 5_566 5_566
C305 Sn3 N13 92.2(19) 5_566 5_566
C305 Sn3 N13 87.8(19) . 5_566
N13 Sn3 N13 180.000(1) . 5_566
C301 Sn3 C303 115.1(22) . .
C301 Sn3 C303 64.9(22) 5_566 .
C305 Sn3 C303 34.8(21) 5_566 .
C305 Sn3 C303 145.2(21) . .
N13 Sn3 C303 92.1(16) . .
N13 Sn3 C303 87.9(16) 5_566 .
C301 Sn3 C303 64.9(22) . 5_566
C301 Sn3 C303 115.1(22) 5_566 5_566
C305 Sn3 C303 145.2(21) 5_566 5_566
C305 Sn3 C303 34.8(21) . 5_566
N13 Sn3 C303 87.9(16) . 5_566
N13 Sn3 C303 92.1(16) 5_566 5_566
C303 Sn3 C303 180.000(5) . 5_566
C401 Sn4 C403 126.9(11) . .
C401 Sn4 C405 131.1(12) . .
C403 Sn4 C405 102.0(11) . .
C401 Sn4 N15 88.6(9) . .
C403 Sn4 N15 93.3(8) . .
C405 Sn4 N15 90.1(10) . .
C401 Sn4 N6 91.3(9) . .
C403 Sn4 N6 87.4(8) . .
C405 Sn4 N6 89.4(10) . .
N15 Sn4 N6 179.2(4) . .
C501 Sn5 C503 113.8(10) . .
C501 Sn5 C505 124.3(12) . .
C503 Sn5 C505 121.9(10) . .
C501 Sn5 O1 89.4(9) . 1
C503 Sn5 O1 87.7(7) . 1
C505 Sn5 O1 89.9(9) . 1
C501 Sn5 O1 89.4(9) . .
C503 Sn5 O1 87.7(7) . .
C505 Sn5 O1 89.9(9) . .
O1 Sn5 O1 0.0(11) 1 .
C501 Sn5 N11 90.3(9) . .
C503 Sn5 N11 96.4(6) . .
C505 Sn5 N11 86.6(9) . .
O1 Sn5 N11 175.6(5) 1 .
O1 Sn5 N11 175.6(5) . .
N2 N1 N4 110.7(11) . .
N2 N1 Sn1 121.1(9) . .
N4 N1 Sn1 127.0(10) . .
N1 N2 N3 108.5(11) . .
C4 N3 N2 105.5(11) . .
C4 N4 N1 104.0(11) . .
C5 N5 N6 103.6(10) . .
N7 N6 N5 110.9(10) . .
N7 N6 Sn4 120.7(8) . .
N5 N6 Sn4 128.4(8) . .
N6 N7 N8 107.4(10) . .
C5 N8 N7 106.3(10) . .
C5 N8 Sn2 141.4(8) . .
N7 N8 Sn2 108.8(8) . .
N10 N9 N12 110.2(11) . .
N10 N9 Sn2 126.8(10) . .
N12 N9 Sn2 122.7(9) . .
N9 N10 N11 108.8(12) . .
C6 N11 N10 103.9(11) . .
C6 N11 Sn5 143.4(9) . .
N10 N11 Sn5 112.1(9) . .
C6 N12 N9 105.8(11) . .
N14 N13 N16 112.1(11) . .
N14 N13 Sn3 124.0(10) . .
N16 N13 Sn3 122.8(9) . .
N13 N14 N15 106.4(11) . .
C11 N15 N14 106.2(10) . .
C11 N15 Sn4 138.1(9) . .
N14 N15 Sn4 115.3(9) . .
C11 N16 N13 103.9(11) . .
O1 O1 Sn5 0.0(100) 1 .
C2 C1 C3 119.7(10) . .
C2 C1 C4 117.9(11) . .
C3 C1 C4 122.4(11) . .
C3 C2 C1 121.2(11) 7_567 .
C2 C3 C1 119.1(10) 7_567 .
C2 C3 C5 118.7(10) 7_567 .
C1 C3 C5 122.2(10) . .
N3 C4 N4 111.2(11) . .
N3 C4 C1 123.6(11) . .
N4 C4 C1 125.1(11) . .
N8 C5 N5 111.7(10) . .
N8 C5 C3 125.3(10) . .
N5 C5 C3 122.9(11) . .
N12 C6 N11 111.3(12) . .
N12 C6 C8 124.0(12) . .
N11 C6 C8 124.0(11) . .
C8 C7 C8 118.5(17) . 2_656
C7 C8 C9 120.8(13) . .
C7 C8 C6 118.1(12) . .
C9 C8 C6 120.8(12) . .
C10 C9 C8 120.3(13) . .
C10 C9 C11 118.0(13) . 4_556
C8 C9 C11 121.7(12) . 4_556
C9 C10 C9 119.2(19) . 2_656
N16 C11 N15 111.3(12) . .
N16 C11 C9 122.8(12) . 4_546
N15 C11 C9 125.4(11) . 4_546
C102 C101 C103 48.9(30) . 7_557
C102 C101 Sn1 110.8(36) . .
C103 C101 Sn1 62.9(23) 7_557 .
C103 C102 C101 79.5(44) 7_557 .
C102 C103 C106 147.7(57) 7_557 7_557
C102 C103 C101 51.6(33) 7_557 7_557
C106 C103 C101 154.8(48) 7_557 7_557
C102 C103 Sn1 112.7(44) 7_557 .
C106 C103 Sn1 98.9(40) 7_557 .
C101 C103 Sn1 62.2(23) 7_557 .
C106 C105 Sn1 101.4(43) . .
C105 C106 C103 89.0(51) . 7_557
C202 C201 Sn2 111.3(20) . .
C204 C203 Sn2 107.0(24) . .
C206 C205 Sn2 111.2(18) . .
C305 C303 Sn3 70.4(42) 5_566 .
C303 C305 Sn3 74.8(43) 5_566 .
C402 C401 Sn4 107.6(26) . .
C404 C403 Sn4 106.5(22) . .
C406 C405 Sn4 99.3(20) . .
C502 C501 Sn5 112.9(26) . .
C504 C503 Sn5 108.3(18) . .
C506 C505 Sn5 102.5(24) . .

loop_
_geom_bond_atom_site_label_1
_geom_bond_atom_site_label_2
_geom_bond_distance
_geom_bond_site_symmetry_2
Sn1 C101 2.11(5) .
Sn1 C101 2.11(5) 7_557
Sn1 C103 2.13(6) 7_557
Sn1 C103 2.13(6) .
Sn1 C105 2.28(6) .
Sn1 C105 2.28(6) 7_557
Sn1 N1 2.363(12) .
Sn1 N1 2.363(12) 7_557
Sn2 C205 2.14(2) .
Sn2 C203 2.15(2) .
Sn2 C201 2.15(2) .
Sn2 N9 2.373(12) .
Sn2 N8 2.434(10) .
Sn3 C301 2.25(6) .
Sn3 C301 2.25(6) 5_566
Sn3 C305 2.39(8) 5_566
Sn3 C305 2.39(8) .
Sn3 N13 2.398(12) .
Sn3 N13 2.398(12) 5_566
Sn3 C303 2.44(7) .
Sn3 C303 2.44(7) 5_566
Sn4 C401 2.08(3) .
Sn4 C403 2.13(3) .
Sn4 C405 2.25(3) .
Sn4 N15 2.393(11) .
Sn4 N6 2.418(10) .
Sn5 C501 2.10(3) .
Sn5 C503 2.14(2) .
Sn5 C505 2.14(3) .
Sn5 O1 2.273(11) 1
Sn5 O1 2.273(11) .
Sn5 N11 2.421(11) .
N1 N2 1.29(2) .
N1 N4 1.339(15) .
N2 N3 1.34(2) .
N3 C4 1.33(2) .
N4 C4 1.33(2) .
N5 C5 1.335(14) .
N5 N6 1.355(14) .
N6 N7 1.310(15) .
N7 N8 1.352(14) .
N8 C5 1.320(15) .
N9 N10 1.30(2) .
N9 N12 1.33(2) .
N10 N11 1.36(2) .
N11 C6 1.36(2) .
N12 C6 1.310(15) .
N13 N14 1.31(2) .
N13 N16 1.33(2) .
N14 N15 1.35(2) .
N15 C11 1.33(2) .
N16 C11 1.33(2) .
O1 O1 0.00(5) 1
C1 C2 1.38(2) .
C1 C3 1.40(2) .
C1 C4 1.47(2) .
C2 C3 1.38(2) 7_567
C3 C2 1.38(2) 7_567
C3 C5 1.48(2) .
C6 C8 1.48(2) .
C7 C8 1.39(2) .
C7 C8 1.39(2) 2_656
C8 C9 1.40(2) .
C9 C10 1.39(2) .
C9 C11 1.48(2) 4_556
C10 C9 1.39(2) 2_656
C11 C9 1.48(2) 4_546
C101 C102 1.56(7) .
C101 C103 1.96(8) 7_557
C102 C103 1.50(8) 7_557
C103 C102 1.50(8) 7_557
C103 C106 1.88(9) 7_557
C103 C101 1.96(8) 7_557
C105 C106 1.62(9) .
C106 C103 1.88(9) 7_557
C201 C202 1.42(4) .
C203 C204 1.43(4) .
C205 C206 1.56(4) .
C303 C305 1.44(9) 5_566
C305 C303 1.44(9) 5_566
C401 C402 1.57(5) .
C403 C404 1.46(4) .
C405 C406 1.48(3) .
C501 C502 1.41(4) .
C503 C504 1.54(3) .
C505 C506 1.46(4) .
